data_7129340
loop_
_publ_author_name
'Zhou, Mu-Yang'
'Wang, Hao-Yu'
'Wang, Zhi-Shuo'
'Zhang, Xue-Wen'
'Feng, Xi'
'Gao, Le-Yao'
'Lian, Zhi-Cheng'
'Lin, Rui-Biao'
'Zhou, Dong-Dong'

_publ_section_title
;
 Single-crystal superprotonic conductivity in an interpenetrated
 hydrogen-bonded quadruplex framework
;
_journal_name_full 'Chemical Communications'
_journal_paper_doi 10.1039/D1CC06004J
_journal_year 2021
_chemical_formula_moiety '0.25(C80 H56 K4 N32 O64), 0.25(H12 O4), 2.5(H2 O)'
_chemical_formula_sum 'C20 H22 K N8 O19.5'
_chemical_formula_weight 725.55
_chemical_name_common 1-H2O
_space_group_crystal_system tetragonal
_space_group_IT_number 88
_space_group_name_Hall '-I 4ad'
_space_group_name_H-M_alt 'I 41/a :2'
_atom_sites_solution_hydrogens mixed
_audit_creation_date 2021-09-23
_audit_creation_method
;
Olex2 1.2
(compiled 2018.05.29 svn.r3508 for OlexSys, GUI svn.r5506)
;
_audit_update_record
;
2021-10-10 deposited with the CCDC.	2021-12-01 downloaded from the CCDC.
;
_cell_angle_alpha 90
_cell_angle_beta 90
_cell_angle_gamma 90
_cell_formula_units_Z 4
_cell_length_a 27.5128(5)
_cell_length_b 27.5128(5)
_cell_length_c 3.52247(9)
_cell_measurement_reflns_used 7352
_cell_measurement_temperature 150(2)
_cell_measurement_theta_max 77.2940
_cell_measurement_theta_min 3.2100
_cell_volume 2666.35(10)
_computing_molecular_graphics 'Olex2 (Dolomanov et al., 2009)'
_computing_publication_material 'Olex2 (Dolomanov et al., 2009)'
_computing_structure_refinement 'ShelXL (Sheldrick, 2015)'
_diffrn_ambient_temperature 150(2)
_diffrn_measured_fraction_theta_full 1.000
_diffrn_measured_fraction_theta_max 1.000
_diffrn_measurement_device_type 'XtaLAB P300DS'
_diffrn_measurement_method 'phi and omega scans'
_diffrn_radiation_type CuK\a
_diffrn_radiation_wavelength 1.54178
_diffrn_reflns_av_R_equivalents 0.0596
_diffrn_reflns_av_unetI/netI 0.0247
_diffrn_reflns_Laue_measured_fraction_full 1.000
_diffrn_reflns_Laue_measured_fraction_max 1.000
_diffrn_reflns_limit_h_max 26
_diffrn_reflns_limit_h_min -32
_diffrn_reflns_limit_k_max 32
_diffrn_reflns_limit_k_min -25
_diffrn_reflns_limit_l_max 4
_diffrn_reflns_limit_l_min -4
_diffrn_reflns_number 9947
_diffrn_reflns_point_group_measured_fraction_full 1.000
_diffrn_reflns_point_group_measured_fraction_max 1.000
_diffrn_reflns_theta_full 67.424
_diffrn_reflns_theta_max 67.424
_diffrn_reflns_theta_min 3.212
_exptl_absorpt_coefficient_mu 2.779
_exptl_absorpt_correction_T_max 1.00000
_exptl_absorpt_correction_T_min 0.34664
_exptl_absorpt_correction_type multi-scan
_exptl_absorpt_process_details
;
CrysAlisPro 1.171.38.40t (Rigaku Oxford Diffraction, 2015)
Empirical absorption correction using spherical harmonics,
 implemented in SCALE3 ABSPACK scaling algorithm.
;
_exptl_crystal_colour colourless
_exptl_crystal_colour_primary colourless
_exptl_crystal_density_diffrn 1.807
_exptl_crystal_description rod-like
_exptl_crystal_F_000 1492
_exptl_crystal_size_max 0.30
_exptl_crystal_size_mid 0.03
_exptl_crystal_size_min 0.03
_refine_diff_density_max 0.387
_refine_diff_density_min -1.055
_refine_diff_density_rms 0.111
_refine_ls_extinction_method none
_refine_ls_goodness_of_fit_ref 1.027
_refine_ls_hydrogen_treatment constr
_refine_ls_matrix_type full
_refine_ls_number_parameters 129
_refine_ls_number_reflns 1204
_refine_ls_number_restraints 18
_refine_ls_restrained_S_all 1.028
_refine_ls_R_factor_all 0.0755
_refine_ls_R_factor_gt 0.0656
_refine_ls_shift/su_max 0.000
_refine_ls_shift/su_mean 0.000
_refine_ls_structure_factor_coef Fsqd
_refine_ls_weighting_details 'w=1/[\s^2^(Fo^2^)+(0.1082P)^2^+22.8458P] where P=(Fo^2^+2Fc^2^)/3'
_refine_ls_weighting_scheme calc
_refine_ls_wR_factor_gt 0.1703
_refine_ls_wR_factor_ref 0.1977
_reflns_Friedel_coverage 0.000
_reflns_number_gt 1094
_reflns_number_total 1204
_reflns_threshold_expression 'I > 2\s(I)'
_cod_data_source_file d1cc06004j2.cif
_cod_data_source_block 1-h2o
_cod_original_cell_volume 2666.35(12)
_cod_original_sg_symbol_H-M 'I 41/a'
_cod_original_formula_sum 'C20 H22 K N8 O19.50'
_cod_database_code 7129340
_shelx_shelxl_version_number 2014/7
_shelx_space_group_comment
;
The symmetry employed for this shelxl refinement is uniquely defined
by the following loop, which should always be used as a source of
symmetry information in preference to the above space-group names.
They are only intended as comments.
;
_shelx_estimated_absorpt_t_max 1.0000
_shelx_estimated_absorpt_t_min 0.34664
_olex2_refinement_description
;
1. Fixed Uiso
 At 1.2 times of:
  All C(H) groups
 At 1.5 times of:
  All N(H) groups, All O(H) groups, All O(H,H) groups, All O(H,H,H) groups
2. Uiso/Uaniso restraints and constraints
Uanis(O5) \\sim Ueq, Uanis(O6) \\sim Ueq, Uanis(O7) \\sim Ueq: with sigma of
0.005 and sigma for terminal atoms of 0.01
3. Others
 Fixed Sof: H2(0.5) O5(0.25) H5A(0.25) H5B(0.25) H5C(0.25) O6(0.3125)
 H6A(0.3125) H6B(0.3125) O7(0.3125) H7A(0.3125) H7B(0.3125)
4.a Riding coordinates:
 O3(H3), N1(H1), N2(H2), O5(H5A,H5B,H5C), O6(H6A,H6B), O7(H7A,H7B)
4.b Aromatic/amide H refined with riding coordinates:
 C5(H5)
;
_olex2_submission_special_instructions 'No special instructions were received'

loop_
_space_group_symop_operation_xyz
'x, y, z'
'-x+1/2, -y, z+1/2'
'-y+3/4, x+1/4, z+1/4'
'y+3/4, -x+3/4, z+3/4'
'x+1/2, y+1/2, z+1/2'
'-x+1, -y+1/2, z+1'
'-y+5/4, x+3/4, z+3/4'
'y+5/4, -x+5/4, z+5/4'
'-x, -y, -z'
'x-1/2, y, -z-1/2'
'y-3/4, -x-1/4, -z-1/4'
'-y-3/4, x-3/4, -z-3/4'
'-x+1/2, -y+1/2, -z+1/2'
'x, y+1/2, -z'
'y-1/4, -x+1/4, -z+1/4'
'-y-1/4, x-1/4, -z-1/4'

loop_
_atom_site_label
_atom_site_type_symbol
_atom_site_fract_x
_atom_site_fract_y
_atom_site_fract_z
_atom_site_U_iso_or_equiv
_atom_site_adp_type
_atom_site_occupancy
_atom_site_site_symmetry_order
_atom_site_calc_flag
_atom_site_refinement_flags_posn
_atom_site_refinement_flags_adp
_atom_site_refinement_flags_occupancy
_atom_site_disorder_assembly
_atom_site_disorder_group
K1 K 0.5000 0.2500 0.3750 0.0340(6) Uani 1 4 d S T P . .
O1 O 0.44315(9) 0.18954(9) -0.1164(8) 0.0215(7) Uani 1 1 d . . . . .
O2 O 0.37815(9) 0.14302(9) -0.0114(9) 0.0258(7) Uani 1 1 d . . . . .
O3 O 0.36008(9) 0.06209(10) 0.2583(9) 0.0312(8) Uani 1 1 d . . . . .
H3 H 0.3638 0.0904 0.1632 0.047 Uiso 1 1 d R . . . .
O4 O 0.40044(11) -0.00067(11) 0.4933(10) 0.0367(8) Uani 1 1 d . . . . .
N1 N 0.50503(10) 0.11569(11) 0.1094(8) 0.0167(7) Uani 1 1 d . . . . .
H1 H 0.5202 0.1390 0.0252 0.025 Uiso 1 1 d R . . . .
N2 N 0.49072(11) 0.04341(10) 0.3417(9) 0.0174(7) Uani 1 1 d . . . . .
H2 H 0.4994 0.0175 0.4756 0.026 Uiso 0.5 1 d R . . . .
C1 C 0.42335(13) 0.15061(12) -0.0105(10) 0.0174(8) Uani 1 1 d . . . . .
C2 C 0.45567(13) 0.11091(12) 0.1219(10) 0.0165(8) Uani 1 1 d . . . . .
C3 C 0.44681(12) 0.06558(12) 0.2688(10) 0.0166(8) Uani 1 1 d . . . . .
C4 C 0.40043(13) 0.03938(14) 0.3481(11) 0.0233(9) Uani 1 1 d . . . . .
C5 C 0.52497(13) 0.07442(12) 0.2418(10) 0.0185(8) Uani 1 1 d . . . . .
H5 H 0.5589 0.0684 0.2606 0.022 Uiso 1 1 calc R . . . .
O5 O 0.3011(5) -0.0086(4) 0.639(5) 0.031(3) Uani 0.25 1 d . U . A 3
H5A H 0.2891 -0.0187 0.8540 0.047 Uiso 0.25 1 d R . . A 3
H5B H 0.2877 0.0148 0.5302 0.047 Uiso 0.25 1 d R . . A 3
H5C H 0.3313 -0.0060 0.5935 0.047 Uiso 0.25 1 d R . . A 3
O6 O 0.3147(7) -0.0258(6) 0.996(4) 0.040(4) Uani 0.3125 1 d . U . B 2
H6A H 0.3065 -0.0297 1.2262 0.060 Uiso 0.3125 1 d R . . B 2
H6B H 0.2930 -0.0094 0.8812 0.060 Uiso 0.3125 1 d R . . B 2
O7 O 0.3127(6) -0.0187(6) 0.858(5) 0.027(3) Uani 0.3125 1 d . U . C 1
H7A H 0.3031 -0.0220 0.6301 0.041 Uiso 0.3125 1 d R . . C 1
H7B H 0.2884 -0.0203 1.0069 0.041 Uiso 0.3125 1 d R . . C 1

loop_
_atom_site_aniso_label
_atom_site_aniso_U_11
_atom_site_aniso_U_22
_atom_site_aniso_U_33
_atom_site_aniso_U_23
_atom_site_aniso_U_13
_atom_site_aniso_U_12
K1 0.0285(6) 0.0285(6) 0.0450(11) 0.000 0.000 0.000
O1 0.0202(13) 0.0161(12) 0.0284(14) 0.0044(10) -0.0017(11) -0.0005(10)
O2 0.0202(13) 0.0211(13) 0.0362(16) 0.0076(12) -0.0031(12) 0.0015(10)
O3 0.0167(13) 0.0290(15) 0.0478(18) 0.0129(13) 0.0010(13) -0.0039(10)
O4 0.0309(16) 0.0278(15) 0.051(2) 0.0156(15) 0.0021(15) -0.0013(12)
N1 0.0152(14) 0.0178(15) 0.0170(14) 0.0026(12) 0.0015(11) 0.0001(11)
N2 0.0191(15) 0.0169(15) 0.0163(15) 0.0012(12) -0.0004(12) -0.0024(11)
C1 0.0199(17) 0.0159(16) 0.0164(16) -0.0010(14) -0.0004(14) 0.0032(13)
C2 0.0197(17) 0.0149(16) 0.0150(16) -0.0009(13) 0.0009(14) -0.0016(13)
C3 0.0210(18) 0.0144(16) 0.0144(16) 0.0013(13) -0.0004(14) 0.0003(13)
C4 0.0227(19) 0.0215(19) 0.0257(19) 0.0023(16) 0.0011(15) -0.0033(15)
C5 0.0209(17) 0.0168(17) 0.0179(17) -0.0004(14) -0.0003(14) 0.0026(13)
O5 0.034(6) 0.018(5) 0.041(6) 0.002(5) 0.015(5) 0.003(4)
O6 0.057(7) 0.032(7) 0.031(7) -0.008(6) 0.010(6) -0.034(5)
O7 0.031(5) 0.019(5) 0.032(7) -0.003(6) 0.005(6) -0.001(4)

loop_
_atom_type_symbol
_atom_type_description
_atom_type_scat_dispersion_real
_atom_type_scat_dispersion_imag
_atom_type_scat_source
C C 0.0181 0.0091 'International Tables Vol C Tables 4.2.6.8 and 6.1.1.4'
H H 0.0000 0.0000 'International Tables Vol C Tables 4.2.6.8 and 6.1.1.4'
K K 0.3868 1.0657 'International Tables Vol C Tables 4.2.6.8 and 6.1.1.4'
N N 0.0311 0.0180 'International Tables Vol C Tables 4.2.6.8 and 6.1.1.4'
O O 0.0492 0.0322 'International Tables Vol C Tables 4.2.6.8 and 6.1.1.4'

loop_
_geom_angle_atom_site_label_1
_geom_angle_atom_site_label_2
_geom_angle_atom_site_label_3
_geom_angle
_geom_angle_site_symmetry_1
_geom_angle_site_symmetry_3
_geom_angle_publ_flag
K1 K1 K1 180.0 1_554 1_556 ?
O1 K1 K1 51.88(5) 1_556 1_556 ?
O1 K1 K1 52.84(5) 11_666 1_556 ?
O1 K1 K1 51.88(5) 11_665 1_554 ?
O1 K1 K1 128.12(5) 1_556 1_554 ?
O1 K1 K1 128.12(5) 11_665 1_556 ?
O1 K1 K1 127.16(5) . 1_556 ?
O1 K1 K1 127.16(5) 16_656 1_554 ?
O1 K1 K1 51.88(5) 16_655 1_554 ?
O1 K1 K1 127.16(5) 11_666 1_554 ?
O1 K1 K1 52.84(5) 16_656 1_556 ?
O1 K1 K1 52.84(5) 6_554 1_554 ?
O1 K1 K1 127.16(5) 6_554 1_556 ?
O1 K1 K1 52.84(5) . 1_554 ?
O1 K1 K1 51.88(5) 6 1_556 ?
O1 K1 K1 128.12(5) 6 1_554 ?
O1 K1 K1 128.12(5) 16_655 1_556 ?
O1 K1 O1 68.11(3) 6_554 16_655 ?
O1 K1 O1 179.04(9) . 6 ?
O1 K1 O1 105.68(10) 6_554 . ?
O1 K1 O1 68.11(3) . 16_655 ?
O1 K1 O1 68.10(3) . 11_665 ?
O1 K1 O1 112.40(6) 6 16_655 ?
O1 K1 O1 68.11(3) 11_666 6 ?
O1 K1 O1 111.40(5) 16_656 6_554 ?
O1 K1 O1 105.68(10) 16_656 11_666 ?
O1 K1 O1 111.40(5) 11_666 6_554 ?
O1 K1 O1 75.28(6) 16_656 16_655 ?
O1 K1 O1 68.11(3) 11_666 1_556 ?
O1 K1 O1 68.11(3) 16_656 6 ?
O1 K1 O1 179.04(9) 6_554 1_556 ?
O1 K1 O1 75.28(6) 6_554 6 ?
O1 K1 O1 75.28(6) . 1_556 ?
O1 K1 O1 179.04(9) 16_656 11_665 ?
O1 K1 O1 103.76(10) 6 1_556 ?
O1 K1 O1 68.11(3) 6_554 11_665 ?
O1 K1 O1 112.40(6) 11_665 1_556 ?
O1 K1 O1 112.40(5) 6 11_665 ?
O1 K1 O1 111.40(5) 16_656 . ?
O1 K1 O1 179.04(9) 11_666 16_655 ?
O1 K1 O1 111.40(5) 11_666 . ?
O1 K1 O1 103.76(10) 11_665 16_655 ?
O1 K1 O1 75.28(6) 11_666 11_665 ?
O1 K1 O1 68.11(3) 16_656 1_556 ?
O1 K1 O1 112.40(5) 16_655 1_556 ?
K1 O1 K1 75.28(6) . 1_554 ?
C1 O1 K1 154.7(2) . 1_554 ?
C1 O1 K1 123.5(2) . . ?
C4 O3 H3 115.3 . . ?
C2 N1 H1 126.3 . . ?
C5 N1 H1 125.3 . . ?
C5 N1 C2 108.3(3) . . ?
C3 N2 H2 133.6 . . ?
C5 N2 H2 118.0 . . ?
C5 N2 C3 106.9(3) . . ?
O1 C1 O2 124.6(3) . . ?
O1 C1 C2 117.4(3) . . ?
O2 C1 C2 118.0(3) . . ?
N1 C2 C1 121.0(3) . . ?
N1 C2 C3 106.1(3) . . ?
C3 C2 C1 132.9(3) . . ?
N2 C3 C4 120.1(3) . . ?
C2 C3 N2 108.5(3) . . ?
C2 C3 C4 131.4(3) . . ?
O3 C4 C3 116.6(3) . . ?
O4 C4 O3 122.2(3) . . ?
O4 C4 C3 121.1(3) . . ?
N1 C5 H5 124.8 . . ?
N2 C5 N1 110.3(3) . . ?
N2 C5 H5 124.8 . . ?
H5A O5 H5B 118.7 . . ?
H5A O5 H5C 124.2 . . ?
H5B O5 H5C 106.2 . . ?
H6A O6 H6B 109.5 . . ?
H7A O7 H7B 109.5 . . ?

loop_
_geom_bond_atom_site_label_1
_geom_bond_atom_site_label_2
_geom_bond_distance
_geom_bond_site_symmetry_2
_geom_bond_publ_flag
K1 K1 3.52247(8) 1_556 ?
K1 K1 3.52247(9) 1_554 ?
K1 O1 2.865(3) 6_554 ?
K1 O1 2.902(3) 16_655 ?
K1 O1 2.865(3) 11_666 ?
K1 O1 2.865(3) . ?
K1 O1 2.902(3) 1_556 ?
K1 O1 2.902(3) 6 ?
K1 O1 2.902(3) 11_665 ?
K1 O1 2.865(3) 16_656 ?
O1 K1 2.902(3) 1_554 ?
O1 C1 1.258(4) . ?
O2 C1 1.261(4) . ?
O3 H3 0.8533 . ?
O3 C4 1.312(5) . ?
O4 C4 1.215(5) . ?
N1 H1 0.8211 . ?
N1 C2 1.365(4) . ?
N1 C5 1.345(5) . ?
N2 H2 0.8878 . ?
N2 C3 1.378(4) . ?
N2 C5 1.319(5) . ?
C1 C2 1.484(5) . ?
C2 C3 1.372(5) . ?
C3 C4 1.492(5) . ?
C5 H5 0.9500 . ?
O5 H5A 0.8715 . ?
O5 H5B 0.8331 . ?
O5 H5C 0.8504 . ?
O6 H6A 0.8498 . ?
O6 H6B 0.8506 . ?
O7 H7A 0.8501 . ?
O7 H7B 0.8500 . ?
